data_7218732
loop_
_publ_author_name
'Savchenkov, Anton V.'
'Klepov, Vladislav V.'
'Vologzhanina, Anna V.'
'Serezhkina, Larisa B.'
'Pushkin, Denis V.'
'Serezhkin, Viktor N.'

_publ_section_title
;
 Trinuclear {Sr[UO2L3]2(H2O)4} and pentanuclear
 {Sr[UO2L3]4}2&#x2212;uranyl monocarboxylate complexes (L-acetate or
 n-butyrate ion)
;
_journal_issue 4
_journal_name_full CrystEngComm
_journal_page_first 740
_journal_paper_doi 10.1039/C4CE02103G
_journal_volume 17
_journal_year 2015
_chemical_formula_moiety 'C24 H36 Cs2 O32 Sr U4'
_chemical_formula_sum 'C24 H36 Cs2 O32 Sr U4'
_chemical_formula_weight 2142.09
_chemical_name_systematic
; 
 ? 
;
_space_group_IT_number 79
_symmetry_cell_setting tetragonal
_symmetry_space_group_name_Hall 'I 4'
_symmetry_space_group_name_H-M 'I 4'
_atom_sites_solution_hydrogens geom
_atom_sites_solution_primary direct
_atom_sites_solution_secondary difmap
_audit_creation_method SHELXL-97
_cell_angle_alpha 90.00
_cell_angle_beta 90.00
_cell_angle_gamma 90.00
_cell_formula_units_Z 2
_cell_length_a 13.7410(6)
_cell_length_b 13.7410(6)
_cell_length_c 13.4117(12)
_cell_measurement_reflns_used 149
_cell_measurement_temperature 100(2)
_cell_measurement_theta_max 27.49
_cell_measurement_theta_min 2.16
_cell_volume 2532.3(3)
_computing_cell_refinement 'APEX2 (Bruker, 2005)'
_computing_data_collection 'APEX2 (Bruker, 2005)'
_computing_data_reduction 'APEX2 (Bruker, 2005)'
_computing_molecular_graphics 'SHELXTL ver. 5.1 (Sheldrick, 2008)'
_computing_publication_material 'SHELXTL ver. 5.1 (Sheldrick, 2008)'
_computing_structure_refinement 'SHELXTL ver. 5.1 (Sheldrick, 2008)'
_computing_structure_solution 'SHELXTL ver. 5.1 (Sheldrick, 2008)'
_diffrn_ambient_temperature 100(2)
_diffrn_measured_fraction_theta_full 0.999
_diffrn_measured_fraction_theta_max 0.999
_diffrn_measurement_device_type 'Bruker P4'
_diffrn_measurement_method '\w scans'
_diffrn_radiation_monochromator graphite
_diffrn_radiation_source 'fine-focus sealed tube'
_diffrn_radiation_type MoK\a
_diffrn_radiation_wavelength 0.71073
_diffrn_reflns_av_R_equivalents 0.0576
_diffrn_reflns_av_sigmaI/netI 0.0602
_diffrn_reflns_limit_h_max 19
_diffrn_reflns_limit_h_min -19
_diffrn_reflns_limit_k_max 19
_diffrn_reflns_limit_k_min -19
_diffrn_reflns_limit_l_max 18
_diffrn_reflns_limit_l_min -18
_diffrn_reflns_number 16183
_diffrn_reflns_theta_full 29.97
_diffrn_reflns_theta_max 29.97
_diffrn_reflns_theta_min 2.10
_exptl_absorpt_coefficient_mu 15.298
_exptl_absorpt_correction_T_max 0.295
_exptl_absorpt_correction_T_min 0.101
_exptl_absorpt_correction_type multi-scan
_exptl_absorpt_process_details 'SADABS (Sheldrick, 1998)'
_exptl_crystal_colour yellow
_exptl_crystal_density_diffrn 2.809
_exptl_crystal_density_method 'not measured'
_exptl_crystal_description prism
_exptl_crystal_F_000 1904
_exptl_crystal_size_max 0.160
_exptl_crystal_size_mid 0.140
_exptl_crystal_size_min 0.080
_refine_diff_density_max 1.100
_refine_diff_density_min -0.856
_refine_diff_density_rms 0.149
_refine_ls_abs_structure_details 'Flack H D (1983), Acta Cryst. A39, 876-881'
_refine_ls_abs_structure_Flack 0.457(9)
_refine_ls_extinction_method none
_refine_ls_goodness_of_fit_ref 1.002
_refine_ls_hydrogen_treatment constr
_refine_ls_matrix_type full
_refine_ls_number_parameters 148
_refine_ls_number_reflns 3684
_refine_ls_number_restraints 1
_refine_ls_restrained_S_all 1.002
_refine_ls_R_factor_all 0.0423
_refine_ls_R_factor_gt 0.0346
_refine_ls_shift/su_max 0.009
_refine_ls_shift/su_mean 0.001
_refine_ls_structure_factor_coef Fsqd
_refine_ls_weighting_details 'calc w=1/[\s^2^(Fo^2^)+(0.0200P)^2^+0.0000P] where P=(Fo^2^+2Fc^2^)/3'
_refine_ls_weighting_scheme calc
_refine_ls_wR_factor_gt 0.0616
_refine_ls_wR_factor_ref 0.0632
_reflns_number_gt 3170
_reflns_number_total 3684
_reflns_threshold_expression I>2\s(I)
_cod_data_source_file c4ce02103g2.cif
_cod_data_source_block a
_cod_depositor_comments
;
The following automatic conversions were performed:

'_symmetry_cell_setting' value 'Tetragonal' changed to 'tetragonal'
according to
/usr/data/users/saulius/crontab/automatic-downloads/rss-feeds/RSC/lib/dictionaries/cif_core.dic
dictionary named 'cif_core.dic' version 2.4.2 from 2011-04-26.

Automatic conversion script
Id: cif_fix_values 2827 2014-09-09 07:05:25Z andrius 

 Adding full bibliography for 7218732--7218734.cif.
;
_cod_database_code 7218732

loop_
_symmetry_equiv_pos_as_xyz
'x, y, z'
'-x, -y, z'
'-y, x, z'
'y, -x, z'
'x+1/2, y+1/2, z+1/2'
'-x+1/2, -y+1/2, z+1/2'
'-y+1/2, x+1/2, z+1/2'
'y+1/2, -x+1/2, z+1/2'

loop_
_atom_site_label
_atom_site_type_symbol
_atom_site_fract_x
_atom_site_fract_y
_atom_site_fract_z
_atom_site_U_iso_or_equiv
_atom_site_adp_type
_atom_site_occupancy
_atom_site_symmetry_multiplicity
_atom_site_calc_flag
_atom_site_refinement_flags
U1 U 0.295920(18) 1.088985(18) 0.49780(2) 0.01306(7) Uani 1 1 d .
Cs1 Cs 0.5000 1.0000 0.26911(8) 0.01648(17) Uani 1 2 d S
Sr1 Sr 0.0000 1.0000 0.48903(17) 0.0092(3) Uani 1 4 d S
O1 O 0.2539(4) 1.1945(4) 0.5592(4) 0.0194(13) Uani 1 1 d .
O2 O 0.3370(4) 0.9832(4) 0.4352(5) 0.0189(13) Uani 1 1 d .
O3 O 0.4503(4) 1.1172(5) 0.5857(5) 0.0198(14) Uani 1 1 d .
O4 O 0.4409(5) 1.1719(5) 0.4324(5) 0.0217(15) Uani 1 1 d .
O5 O 0.2631(4) 1.1647(5) 0.3361(5) 0.0263(15) Uani 1 1 d .
O6 O 0.1405(4) 1.0862(4) 0.4001(4) 0.0139(12) Uani 1 1 d .
O7 O 0.1630(4) 0.9962(4) 0.5813(4) 0.0154(12) Uani 1 1 d .
O8 O 0.3045(4) 0.9994(4) 0.6560(4) 0.0159(12) Uani 1 1 d .
C1 C 0.4856(5) 1.1655(5) 0.5152(7) 0.0171(19) Uani 1 1 d .
C2 C 0.5795(6) 1.2207(6) 0.5292(8) 0.027(3) Uani 1 1 d .
H2A H 0.6237 1.2062 0.4738 0.040 Uiso 1 1 calc R
H2B H 0.6099 1.2010 0.5922 0.040 Uiso 1 1 calc R
H2C H 0.5660 1.2907 0.5308 0.040 Uiso 1 1 calc R
C3 C 0.1747(6) 1.1409(6) 0.3329(6) 0.0168(18) Uani 1 1 d .
C4 C 0.1113(7) 1.1784(9) 0.2495(7) 0.015(3) Uani 1 1 d .
H4A H 0.0699 1.1256 0.2248 0.022 Uiso 1 1 calc R
H4B H 0.1525 1.2024 0.1951 0.022 Uiso 1 1 calc R
H4C H 0.0704 1.2315 0.2743 0.022 Uiso 1 1 calc R
C5 C 0.2161(6) 0.9724(6) 0.6557(6) 0.0121(16) Uani 1 1 d .
C6 C 0.1746(9) 0.9179(8) 0.7396(8) 0.020(3) Uani 1 1 d .
H6A H 0.1895 0.8486 0.7319 0.030 Uiso 1 1 calc R
H6B H 0.1039 0.9271 0.7409 0.030 Uiso 1 1 calc R
H6C H 0.2027 0.9417 0.8022 0.030 Uiso 1 1 calc R

loop_
_atom_site_aniso_label
_atom_site_aniso_U_11
_atom_site_aniso_U_22
_atom_site_aniso_U_33
_atom_site_aniso_U_23
_atom_site_aniso_U_13
_atom_site_aniso_U_12
U1 0.01081(13) 0.01464(13) 0.01373(12) 0.0022(3) -0.00048(18) -0.00161(11)
Cs1 0.0208(4) 0.0155(4) 0.0132(4) 0.000 0.000 -0.0013(4)
Sr1 0.0091(3) 0.0091(3) 0.0096(8) 0.000 0.000 0.000
O1 0.018(3) 0.015(3) 0.025(3) 0.001(2) -0.004(3) -0.003(2)
O2 0.017(3) 0.020(3) 0.020(3) -0.007(3) 0.006(3) -0.001(3)
O3 0.016(3) 0.021(3) 0.023(4) 0.005(3) -0.005(3) -0.006(3)
O4 0.018(3) 0.027(4) 0.021(4) 0.006(3) -0.004(3) -0.006(3)
O5 0.019(3) 0.038(4) 0.023(4) 0.012(3) -0.004(3) -0.012(3)
O6 0.010(3) 0.019(3) 0.012(3) 0.002(2) 0.000(2) 0.000(2)
O7 0.016(3) 0.013(3) 0.017(3) 0.002(2) -0.004(2) -0.002(2)
O8 0.011(3) 0.022(3) 0.014(3) 0.006(2) -0.002(2) 0.000(2)
C1 0.012(3) 0.015(3) 0.024(6) 0.001(4) -0.006(4) 0.002(3)
C2 0.020(4) 0.022(5) 0.038(7) 0.010(4) 0.005(4) -0.007(4)
C3 0.019(4) 0.017(4) 0.014(4) 0.001(3) -0.005(3) -0.001(3)
C4 0.005(6) 0.031(7) 0.008(6) 0.006(4) 0.001(3) -0.006(4)
C5 0.012(4) 0.010(4) 0.014(4) -0.005(3) -0.005(3) 0.002(3)
C6 0.023(6) 0.007(6) 0.030(8) 0.008(4) 0.001(5) 0.006(4)

loop_
_atom_type_symbol
_atom_type_description
_atom_type_scat_dispersion_real
_atom_type_scat_dispersion_imag
_atom_type_scat_source
C C 0.0033 0.0016 'International Tables Vol C Tables 4.2.6.8 and 6.1.1.4'
H H 0.0000 0.0000 'International Tables Vol C Tables 4.2.6.8 and 6.1.1.4'
O O 0.0106 0.0060 'International Tables Vol C Tables 4.2.6.8 and 6.1.1.4'
Sr Sr -1.5307 3.2498 'International Tables Vol C Tables 4.2.6.8 and 6.1.1.4'
Cs Cs -0.3680 2.1192 'International Tables Vol C Tables 4.2.6.8 and 6.1.1.4'
U U -9.6767 9.6646 'International Tables Vol C Tables 4.2.6.8 and 6.1.1.4'

loop_
_geom_angle_atom_site_label_1
_geom_angle_atom_site_label_2
_geom_angle_atom_site_label_3
_geom_angle
_geom_angle_site_symmetry_1
_geom_angle_site_symmetry_3
O1 U1 O2 179.4(3) . .
O1 U1 O5 90.2(3) . .
O2 U1 O5 89.3(3) . .
O1 U1 O8 91.4(2) . .
O2 U1 O8 89.0(3) . .
O5 U1 O8 170.97(18) . .
O1 U1 O4 92.9(2) . .
O2 U1 O4 87.3(2) . .
O5 U1 O4 68.7(2) . .
O8 U1 O4 120.1(2) . .
O1 U1 O3 85.9(2) . .
O2 U1 O3 94.7(2) . .
O5 U1 O3 121.1(2) . .
O8 U1 O3 67.86(19) . .
O4 U1 O3 52.99(19) . .
O1 U1 O7 88.3(2) . .
O2 U1 O7 91.6(2) . .
O5 U1 O7 118.71(19) . .
O8 U1 O7 52.48(18) . .
O4 U1 O7 172.5(2) . .
O3 U1 O7 119.84(19) . .
O1 U1 O6 88.7(2) . .
O2 U1 O6 90.7(2) . .
O5 U1 O6 52.13(18) . .
O8 U1 O6 119.02(18) . .
O4 U1 O6 120.8(2) . .
O3 U1 O6 171.4(2) . .
O7 U1 O6 66.58(17) . .
O1 U1 C1 87.6(2) . .
O2 U1 C1 92.9(3) . .
O5 U1 C1 94.9(2) . .
O8 U1 C1 94.1(2) . .
O4 U1 C1 26.8(2) . .
O3 U1 C1 26.3(2) . .
O7 U1 C1 146.2(2) . .
O6 U1 C1 146.8(2) . .
O1 U1 C3 88.0(2) . .
O2 U1 C3 91.4(3) . .
O5 U1 C3 26.0(2) . .
O8 U1 C3 145.2(2) . .
O4 U1 C3 94.6(2) . .
O3 U1 C3 146.6(2) . .
O7 U1 C3 92.8(2) . .
O6 U1 C3 26.2(2) . .
C1 U1 C3 120.6(2) . .
O1 U1 C5 89.4(2) . .
O2 U1 C5 90.8(2) . .
O5 U1 C5 145.1(2) . .
O8 U1 C5 26.09(19) . .
O4 U1 C5 146.2(2) . .
O3 U1 C5 93.6(2) . .
O7 U1 C5 26.39(19) . .
O6 U1 C5 93.0(2) . .
C1 U1 C5 120.0(2) . .
C3 U1 C5 119.2(2) . .
O1 U1 Sr1 86.35(18) . .
O2 U1 Sr1 93.21(19) . .
O5 U1 Sr1 85.50(14) . .
O8 U1 Sr1 85.74(13) . .
O4 U1 Sr1 154.14(15) . .
O3 U1 Sr1 152.25(15) . .
O7 U1 Sr1 33.26(13) . .
O6 U1 Sr1 33.41(13) . .
C1 U1 Sr1 173.90(16) . .
C3 U1 Sr1 59.52(17) . .
C5 U1 Sr1 59.65(16) . .
O3 Cs1 O3 70.8(3) 7_654 8_464
O3 Cs1 O8 53.38(15) 7_654 7_654
O3 Cs1 O8 78.16(16) 8_464 7_654
O3 Cs1 O8 78.16(16) 7_654 8_464
O3 Cs1 O8 53.38(15) 8_464 8_464
O8 Cs1 O8 121.1(2) 7_654 8_464
O3 Cs1 O2 165.23(16) 7_654 2_675
O3 Cs1 O2 100.34(17) 8_464 2_675
O8 Cs1 O2 114.05(15) 7_654 2_675
O8 Cs1 O2 106.52(16) 8_464 2_675
O3 Cs1 O2 100.34(17) 7_654 .
O3 Cs1 O2 165.23(16) 8_464 .
O8 Cs1 O2 106.52(16) 7_654 .
O8 Cs1 O2 114.05(15) 8_464 .
O2 Cs1 O2 90.6(2) 2_675 .
O3 Cs1 O4 124.60(17) 7_654 .
O3 Cs1 O4 120.45(17) 8_464 .
O8 Cs1 O4 160.73(15) 7_654 .
O8 Cs1 O4 72.82(15) 8_464 .
O2 Cs1 O4 69.95(16) 2_675 .
O2 Cs1 O4 54.21(15) . .
O3 Cs1 O4 120.45(17) 7_654 2_675
O3 Cs1 O4 124.60(17) 8_464 2_675
O8 Cs1 O4 72.82(15) 7_654 2_675
O8 Cs1 O4 160.73(15) 8_464 2_675
O2 Cs1 O4 54.21(15) 2_675 2_675
O2 Cs1 O4 69.95(16) . 2_675
O4 Cs1 O4 97.5(2) . 2_675
O3 Cs1 U1 149.15(11) 7_654 2_675
O3 Cs1 U1 107.18(12) 8_464 2_675
O8 Cs1 U1 95.79(10) 7_654 2_675
O8 Cs1 U1 126.56(11) 8_464 2_675
O2 Cs1 U1 20.75(11) 2_675 2_675
O2 Cs1 U1 86.51(11) . 2_675
O4 Cs1 U1 83.80(11) . 2_675
O4 Cs1 U1 34.34(11) 2_675 2_675
O3 Cs1 U1 107.18(12) 7_654 .
O3 Cs1 U1 149.15(11) 8_464 .
O8 Cs1 U1 126.56(11) 7_654 .
O8 Cs1 U1 95.79(10) 8_464 .
O2 Cs1 U1 86.51(12) 2_675 .
O2 Cs1 U1 20.75(11) . .
O4 Cs1 U1 34.34(11) . .
O4 Cs1 U1 83.80(11) 2_675 .
U1 Cs1 U1 89.85(2) 2_675 .
O3 Cs1 U1 26.56(11) 7_654 7_654
O3 Cs1 U1 69.33(12) 8_464 7_654
O8 Cs1 U1 27.20(10) 7_654 7_654
O8 Cs1 U1 97.84(11) 8_464 7_654
O2 Cs1 U1 139.75(11) 2_675 7_654
O2 Cs1 U1 108.28(11) . 7_654
O4 Cs1 U1 149.46(11) . 7_654
O4 Cs1 U1 98.52(11) 2_675 7_654
U1 Cs1 U1 122.815(5) 2_675 7_654
U1 Cs1 U1 122.815(5) . 7_654
O3 Cs1 U1 69.33(12) 7_654 8_464
O3 Cs1 U1 26.56(11) 8_464 8_464
O8 Cs1 U1 97.84(11) 7_654 8_464
O8 Cs1 U1 27.20(10) 8_464 8_464
O2 Cs1 U1 108.28(11) 2_675 8_464
O2 Cs1 U1 139.75(11) . 8_464
O4 Cs1 U1 98.52(11) . 8_464
O4 Cs1 U1 149.46(11) 2_675 8_464
U1 Cs1 U1 122.815(5) 2_675 8_464
U1 Cs1 U1 122.815(5) . 8_464
U1 Cs1 U1 80.11(2) 7_654 8_464
O7 Sr1 O7 76.47(12) 3_665 .
O7 Sr1 O7 122.2(3) 3_665 4_465
O7 Sr1 O7 76.47(12) . 4_465
O7 Sr1 O7 76.47(12) 3_665 2_575
O7 Sr1 O7 122.2(3) . 2_575
O7 Sr1 O7 76.47(12) 4_465 2_575
O7 Sr1 O6 130.21(17) 3_665 2_575
O7 Sr1 O6 151.15(16) . 2_575
O7 Sr1 O6 78.77(16) 4_465 2_575
O7 Sr1 O6 64.84(17) 2_575 2_575
O7 Sr1 O6 78.77(16) 3_665 .
O7 Sr1 O6 64.84(17) . .
O7 Sr1 O6 130.21(17) 4_465 .
O7 Sr1 O6 151.15(16) 2_575 .
O6 Sr1 O6 124.4(3) 2_575 .
O7 Sr1 O6 64.84(17) 3_665 3_665
O7 Sr1 O6 130.21(17) . 3_665
O7 Sr1 O6 151.15(17) 4_465 3_665
O7 Sr1 O6 78.77(16) 2_575 3_665
O6 Sr1 O6 77.45(11) 2_575 3_665
O6 Sr1 O6 77.45(11) . 3_665
O7 Sr1 O6 151.15(17) 3_665 4_465
O7 Sr1 O6 78.77(16) . 4_465
O7 Sr1 O6 64.84(17) 4_465 4_465
O7 Sr1 O6 130.21(17) 2_575 4_465
O6 Sr1 O6 77.45(11) 2_575 4_465
O6 Sr1 O6 77.45(11) . 4_465
O6 Sr1 O6 124.4(3) 3_665 4_465
O7 Sr1 U1 73.47(12) 3_665 .
O7 Sr1 U1 32.30(12) . .
O7 Sr1 U1 104.94(13) 4_465 .
O7 Sr1 U1 144.93(14) 2_575 .
O6 Sr1 U1 150.22(14) 2_575 .
O6 Sr1 U1 32.63(13) . .
O6 Sr1 U1 103.82(13) 3_665 .
O6 Sr1 U1 77.70(13) 4_465 .
O7 Sr1 U1 104.94(13) 3_665 2_575
O7 Sr1 U1 144.93(14) . 2_575
O7 Sr1 U1 73.47(12) 4_465 2_575
O7 Sr1 U1 32.30(12) 2_575 2_575
O6 Sr1 U1 32.63(13) 2_575 2_575
O6 Sr1 U1 150.22(14) . 2_575
O6 Sr1 U1 77.70(13) 3_665 2_575
O6 Sr1 U1 103.82(13) 4_465 2_575
U1 Sr1 U1 176.83(6) . 2_575
O7 Sr1 U1 32.30(12) 3_665 3_665
O7 Sr1 U1 104.94(12) . 3_665
O7 Sr1 U1 144.93(14) 4_465 3_665
O7 Sr1 U1 73.47(12) 2_575 3_665
O6 Sr1 U1 103.82(13) 2_575 3_665
O6 Sr1 U1 77.70(13) . 3_665
O6 Sr1 U1 32.63(13) 3_665 3_665
O6 Sr1 U1 150.22(14) 4_465 3_665
U1 Sr1 U1 89.956(2) . 3_665
U1 Sr1 U1 89.956(2) 2_575 3_665
O7 Sr1 U1 144.93(14) 3_665 4_465
O7 Sr1 U1 73.47(12) . 4_465
O7 Sr1 U1 32.30(12) 4_465 4_465
O7 Sr1 U1 104.94(12) 2_575 4_465
O6 Sr1 U1 77.70(13) 2_575 4_465
O6 Sr1 U1 103.82(13) . 4_465
O6 Sr1 U1 150.22(14) 3_665 4_465
O6 Sr1 U1 32.63(13) 4_465 4_465
U1 Sr1 U1 89.956(2) . 4_465
U1 Sr1 U1 89.956(2) 2_575 4_465
U1 Sr1 U1 176.83(6) 3_665 4_465
U1 O2 Cs1 119.9(3) . .
C1 O3 U1 93.2(5) . .
C1 O3 Cs1 144.1(5) . 7_655
U1 O3 Cs1 120.1(2) . 7_655
C1 O4 U1 92.7(5) . .
C1 O4 Cs1 114.1(5) . .
U1 O4 Cs1 96.0(2) . .
C3 O5 U1 95.6(5) . .
C3 O6 U1 92.6(5) . .
C3 O6 Sr1 152.6(5) . .
U1 O6 Sr1 114.0(2) . .
C5 O7 U1 93.6(5) . .
C5 O7 Sr1 151.9(5) . .
U1 O7 Sr1 114.4(2) . .
C5 O8 U1 95.6(5) . .
C5 O8 Cs1 146.6(5) . 7_655
U1 O8 Cs1 117.7(2) . 7_655
O3 C1 O4 120.6(7) . .
O3 C1 C2 120.2(8) . .
O4 C1 C2 119.1(8) . .
O3 C1 U1 60.5(4) . .
O4 C1 U1 60.5(4) . .
C2 C1 U1 171.2(5) . .
C1 C2 H2A 109.5 . .
C1 C2 H2B 109.5 . .
H2A C2 H2B 109.5 . .
C1 C2 H2C 109.5 . .
H2A C2 H2C 109.5 . .
H2B C2 H2C 109.5 . .
O5 C3 O6 119.3(8) . .
O5 C3 C4 119.6(8) . .
O6 C3 C4 121.1(8) . .
O5 C3 U1 58.4(4) . .
O6 C3 U1 61.1(4) . .
C4 C3 U1 174.4(7) . .
C3 C4 H4A 109.5 . .
C3 C4 H4B 109.5 . .
H4A C4 H4B 109.5 . .
C3 C4 H4C 109.5 . .
H4A C4 H4C 109.5 . .
H4B C4 H4C 109.5 . .
O8 C5 O7 118.3(7) . .
O8 C5 C6 121.3(8) . .
O7 C5 C6 120.4(8) . .
O8 C5 U1 58.3(4) . .
O7 C5 U1 60.0(4) . .
C6 C5 U1 176.8(7) . .
C5 C6 H6A 109.5 . .
C5 C6 H6B 109.5 . .
H6A C6 H6B 109.5 . .
C5 C6 H6C 109.5 . .
H6A C6 H6C 109.5 . .
H6B C6 H6C 109.5 . .

loop_
_geom_bond_atom_site_label_1
_geom_bond_atom_site_label_2
_geom_bond_distance
_geom_bond_site_symmetry_2
U1 O1 1.765(6) .
U1 O2 1.771(6) .
U1 O5 2.447(6) .
U1 O8 2.455(6) .
U1 O4 2.457(6) .
U1 O3 2.458(6) .
U1 O7 2.493(5) .
U1 O6 2.506(6) .
U1 C1 2.819(8) .
U1 C3 2.859(8) .
U1 C5 2.873(8) .
Cs1 O3 3.019(6) 7_654
Cs1 O3 3.019(6) 8_464
Cs1 O8 3.085(5) 7_654
Cs1 O8 3.085(5) 8_464
Cs1 O2 3.167(6) 2_675
Cs1 O2 3.167(6) .
Cs1 O4 3.322(7) .
Cs1 O4 3.322(7) 2_675
Sr1 O7 2.559(6) 3_665
Sr1 O7 2.559(6) .
Sr1 O7 2.559(6) 4_465
Sr1 O7 2.559(6) 2_575
Sr1 O6 2.560(6) 2_575
Sr1 O6 2.560(6) .
Sr1 O6 2.560(6) 3_665
Sr1 O6 2.560(6) 4_465
O3 C1 1.253(10) .
O3 Cs1 3.019(6) 7_655
O4 C1 1.271(11) .
O5 C3 1.259(10) .
O6 C3 1.264(10) .
O7 C5 1.279(9) .
O8 C5 1.270(9) .
O8 Cs1 3.085(5) 7_655
C1 C2 1.509(11) .
C2 H2A 0.9800 .
C2 H2B 0.9800 .
C2 H2C 0.9800 .
C3 C4 1.509(13) .
C4 H4A 0.9800 .
C4 H4B 0.9800 .
C4 H4C 0.9800 .
C5 C6 1.468(13) .
C6 H6A 0.9800 .
C6 H6B 0.9800 .
C6 H6C 0.9800 .

loop_
_geom_torsion_atom_site_label_1
_geom_torsion_atom_site_label_2
_geom_torsion_atom_site_label_3
_geom_torsion_atom_site_label_4
_geom_torsion
_geom_torsion_site_symmetry_1
_geom_torsion_site_symmetry_4
O1 U1 Cs1 O3 -105.6(3) . 7_654
O2 U1 Cs1 O3 73.4(3) . 7_654
O5 U1 Cs1 O3 -46.2(2) . 7_654
O8 U1 Cs1 O3 124.53(19) . 7_654
O4 U1 Cs1 O3 -126.9(2) . 7_654
O3 U1 Cs1 O3 -176.31(19) . 7_654
O7 U1 Cs1 O3 62.8(2) . 7_654
O6 U1 Cs1 O3 -5.00(18) . 7_654
C1 U1 Cs1 O3 -154.0(2) . 7_654
C3 U1 Cs1 O3 -25.9(2) . 7_654
C5 U1 Cs1 O3 96.9(2) . 7_654
Sr1 U1 Cs1 O3 23.01(12) . 7_654
O1 U1 Cs1 O3 -24.4(4) . 8_464
O2 U1 Cs1 O3 154.6(4) . 8_464
O5 U1 Cs1 O3 35.1(3) . 8_464
O8 U1 Cs1 O3 -154.2(3) . 8_464
O4 U1 Cs1 O3 -45.7(3) . 8_464
O3 U1 Cs1 O3 -95.1(3) . 8_464
O7 U1 Cs1 O3 144.1(3) . 8_464
O6 U1 Cs1 O3 76.2(3) . 8_464
C1 U1 Cs1 O3 -72.7(3) . 8_464
C3 U1 Cs1 O3 55.4(3) . 8_464
C5 U1 Cs1 O3 178.1(3) . 8_464
Sr1 U1 Cs1 O3 104.3(2) . 8_464
O1 U1 Cs1 O8 -162.4(3) . 7_654
O2 U1 Cs1 O8 16.6(3) . 7_654
O5 U1 Cs1 O8 -103.0(2) . 7_654
O8 U1 Cs1 O8 67.8(2) . 7_654
O4 U1 Cs1 O8 176.3(2) . 7_654
O3 U1 Cs1 O8 126.92(19) . 7_654
O7 U1 Cs1 O8 6.1(2) . 7_654
O6 U1 Cs1 O8 -61.78(19) . 7_654
C1 U1 Cs1 O8 149.2(2) . 7_654
C3 U1 Cs1 O8 -82.7(2) . 7_654
C5 U1 Cs1 O8 40.1(2) . 7_654
Sr1 U1 Cs1 O8 -33.77(13) . 7_654
O1 U1 Cs1 O8 -26.3(3) . 8_464
O2 U1 Cs1 O8 152.7(3) . 8_464
O5 U1 Cs1 O8 33.18(19) . 8_464
O8 U1 Cs1 O8 -156.1(2) . 8_464
O4 U1 Cs1 O8 -47.6(2) . 8_464
O3 U1 Cs1 O8 -96.94(18) . 8_464
O7 U1 Cs1 O8 142.2(2) . 8_464
O6 U1 Cs1 O8 74.37(17) . 8_464
C1 U1 Cs1 O8 -74.6(2) . 8_464
C3 U1 Cs1 O8 53.5(2) . 8_464
C5 U1 Cs1 O8 176.2(2) . 8_464
Sr1 U1 Cs1 O8 102.37(11) . 8_464
O1 U1 Cs1 O2 80.0(3) . 2_675
O2 U1 Cs1 O2 -101.0(3) . 2_675
O5 U1 Cs1 O2 139.45(19) . 2_675
O8 U1 Cs1 O2 -49.83(18) . 2_675
O4 U1 Cs1 O2 58.7(2) . 2_675
O3 U1 Cs1 O2 9.33(18) . 2_675
O7 U1 Cs1 O2 -111.5(2) . 2_675
O6 U1 Cs1 O2 -179.36(17) . 2_675
C1 U1 Cs1 O2 31.7(2) . 2_675
C3 U1 Cs1 O2 159.8(2) . 2_675
C5 U1 Cs1 O2 -77.5(2) . 2_675
Sr1 U1 Cs1 O2 -151.36(11) . 2_675
O1 U1 Cs1 O2 -179.0(4) . .
O5 U1 Cs1 O2 -119.6(4) . .
O8 U1 Cs1 O2 51.2(4) . .
O4 U1 Cs1 O2 159.7(4) . .
O3 U1 Cs1 O2 110.3(4) . .
O7 U1 Cs1 O2 -10.5(4) . .
O6 U1 Cs1 O2 -78.4(3) . .
C1 U1 Cs1 O2 132.6(4) . .
C3 U1 Cs1 O2 -99.3(4) . .
C5 U1 Cs1 O2 23.5(4) . .
Sr1 U1 Cs1 O2 -50.4(3) . .
O1 U1 Cs1 O4 21.3(3) . .
O2 U1 Cs1 O4 -159.7(4) . .
O5 U1 Cs1 O4 80.8(3) . .
O8 U1 Cs1 O4 -108.5(2) . .
O3 U1 Cs1 O4 -49.4(2) . .
O7 U1 Cs1 O4 -170.2(3) . .
O6 U1 Cs1 O4 121.9(2) . .
C1 U1 Cs1 O4 -27.0(3) . .
C3 U1 Cs1 O4 101.1(3) . .
C5 U1 Cs1 O4 -136.2(3) . .
Sr1 U1 Cs1 O4 149.9(2) . .
O1 U1 Cs1 O4 134.4(3) . 2_675
O2 U1 Cs1 O4 -46.6(3) . 2_675
O5 U1 Cs1 O4 -166.19(19) . 2_675
O8 U1 Cs1 O4 4.53(19) . 2_675
O4 U1 Cs1 O4 113.1(2) . 2_675
O3 U1 Cs1 O4 63.70(19) . 2_675
O7 U1 Cs1 O4 -57.2(2) . 2_675
O6 U1 Cs1 O4 -125.00(17) . 2_675
C1 U1 Cs1 O4 86.0(2) . 2_675
C3 U1 Cs1 O4 -145.9(2) . 2_675
C5 U1 Cs1 O4 -23.1(2) . 2_675
Sr1 U1 Cs1 O4 -96.99(11) . 2_675
O1 U1 Cs1 U1 100.5(3) . 2_675
O2 U1 Cs1 U1 -80.5(3) . 2_675
O5 U1 Cs1 U1 159.94(16) . 2_675
O8 U1 Cs1 U1 -29.34(15) . 2_675
O4 U1 Cs1 U1 79.19(19) . 2_675
O3 U1 Cs1 U1 29.82(14) . 2_675
O7 U1 Cs1 U1 -91.03(17) . 2_675
O6 U1 Cs1 U1 -158.88(13) . 2_675
C1 U1 Cs1 U1 52.14(18) . 2_675
C3 U1 Cs1 U1 -179.76(17) . 2_675
C5 U1 Cs1 U1 -57.01(19) . 2_675
Sr1 U1 Cs1 U1 -130.87(2) . 2_675
O1 U1 Cs1 U1 -129.5(3) . 7_654
O2 U1 Cs1 U1 49.5(3) . 7_654
O5 U1 Cs1 U1 -70.03(16) . 7_654
O8 U1 Cs1 U1 100.69(15) . 7_654
O4 U1 Cs1 U1 -150.8(2) . 7_654
O3 U1 Cs1 U1 159.85(15) . 7_654
O7 U1 Cs1 U1 39.00(17) . 7_654
O6 U1 Cs1 U1 -28.85(13) . 7_654
C1 U1 Cs1 U1 -177.83(18) . 7_654
C3 U1 Cs1 U1 -49.73(17) . 7_654
C5 U1 Cs1 U1 73.02(19) . 7_654
Sr1 U1 Cs1 U1 -0.84(2) . 7_654
O1 U1 Cs1 U1 -29.5(3) . 8_464
O2 U1 Cs1 U1 149.5(3) . 8_464
O5 U1 Cs1 U1 29.91(16) . 8_464
O8 U1 Cs1 U1 -159.37(15) . 8_464
O4 U1 Cs1 U1 -50.8(2) . 8_464
O3 U1 Cs1 U1 -100.21(15) . 8_464
O7 U1 Cs1 U1 138.94(17) . 8_464
O6 U1 Cs1 U1 71.09(13) . 8_464
C1 U1 Cs1 U1 -77.89(18) . 8_464
C3 U1 Cs1 U1 50.21(17) . 8_464
C5 U1 Cs1 U1 172.97(19) . 8_464
Sr1 U1 Cs1 U1 99.10(3) . 8_464
O1 U1 Sr1 O7 -1.8(2) . 3_665
O2 U1 Sr1 O7 178.7(2) . 3_665
O5 U1 Sr1 O7 -92.3(2) . 3_665
O8 U1 Sr1 O7 89.92(19) . 3_665
O4 U1 Sr1 O7 -90.9(4) . 3_665
O3 U1 Sr1 O7 72.3(4) . 3_665
O7 U1 Sr1 O7 90.7(3) . 3_665
O6 U1 Sr1 O7 -95.0(3) . 3_665
C1 U1 Sr1 O7 1.5(17) . 3_665
C3 U1 Sr1 O7 -91.6(2) . 3_665
C5 U1 Sr1 O7 89.7(2) . 3_665
O1 U1 Sr1 O7 -92.5(3) . .
O2 U1 Sr1 O7 87.9(3) . .
O5 U1 Sr1 O7 177.0(3) . .
O8 U1 Sr1 O7 -0.8(3) . .
O4 U1 Sr1 O7 178.3(5) . .
O3 U1 Sr1 O7 -18.4(4) . .
O6 U1 Sr1 O7 174.3(4) . .
C1 U1 Sr1 O7 -89.2(17) . .
C3 U1 Sr1 O7 177.6(3) . .
C5 U1 Sr1 O7 -1.1(3) . .
O1 U1 Sr1 O7 -121.5(2) . 4_465
O2 U1 Sr1 O7 59.0(3) . 4_465
O5 U1 Sr1 O7 148.0(2) . 4_465
O8 U1 Sr1 O7 -29.8(2) . 4_465
O4 U1 Sr1 O7 149.4(4) . 4_465
O3 U1 Sr1 O7 -47.4(4) . 4_465
O7 U1 Sr1 O7 -29.0(2) . 4_465
O6 U1 Sr1 O7 145.3(3) . 4_465
C1 U1 Sr1 O7 -118.2(17) . 4_465
C3 U1 Sr1 O7 148.7(2) . 4_465
C5 U1 Sr1 O7 -30.0(2) . 4_465
O1 U1 Sr1 O7 -33.8(3) . 2_575
O2 U1 Sr1 O7 146.6(3) . 2_575
O5 U1 Sr1 O7 -124.3(3) . 2_575
O8 U1 Sr1 O7 57.9(3) . 2_575
O4 U1 Sr1 O7 -123.0(4) . 2_575
O3 U1 Sr1 O7 40.2(4) . 2_575
O7 U1 Sr1 O7 58.7(5) . 2_575
O6 U1 Sr1 O7 -127.0(3) . 2_575
C1 U1 Sr1 O7 -30.5(18) . 2_575
C3 U1 Sr1 O7 -123.7(3) . 2_575
C5 U1 Sr1 O7 57.6(3) . 2_575
O1 U1 Sr1 O6 145.1(3) . 2_575
O2 U1 Sr1 O6 -34.5(3) . 2_575
O5 U1 Sr1 O6 54.6(3) . 2_575
O8 U1 Sr1 O6 -123.3(3) . 2_575
O4 U1 Sr1 O6 55.9(5) . 2_575
O3 U1 Sr1 O6 -140.9(4) . 2_575
O7 U1 Sr1 O6 -122.4(3) . 2_575
O6 U1 Sr1 O6 51.8(5) . 2_575
C1 U1 Sr1 O6 148.3(17) . 2_575
C3 U1 Sr1 O6 55.2(3) . 2_575
C5 U1 Sr1 O6 -123.5(3) . 2_575
O1 U1 Sr1 O6 93.2(3) . .
O2 U1 Sr1 O6 -86.3(3) . .
O5 U1 Sr1 O6 2.7(3) . .
O8 U1 Sr1 O6 -175.1(3) . .
O4 U1 Sr1 O6 4.1(4) . .
O3 U1 Sr1 O6 167.3(4) . .
O7 U1 Sr1 O6 -174.3(4) . .
C1 U1 Sr1 O6 96.5(17) . .
C3 U1 Sr1 O6 3.4(3) . .
C5 U1 Sr1 O6 -175.3(3) . .
O1 U1 Sr1 O6 56.3(2) . 3_665
O2 U1 Sr1 O6 -123.3(3) . 3_665
O5 U1 Sr1 O6 -34.3(2) . 3_665
O8 U1 Sr1 O6 147.94(19) . 3_665
O4 U1 Sr1 O6 -32.9(4) . 3_665
O3 U1 Sr1 O6 130.3(4) . 3_665
O7 U1 Sr1 O6 148.8(3) . 3_665
O6 U1 Sr1 O6 -37.0(2) . 3_665
C1 U1 Sr1 O6 59.5(17) . 3_665
C3 U1 Sr1 O6 -33.6(2) . 3_665
C5 U1 Sr1 O6 147.7(2) . 3_665
O1 U1 Sr1 O6 179.1(2) . 4_465
O2 U1 Sr1 O6 -0.4(2) . 4_465
O5 U1 Sr1 O6 88.6(2) . 4_465
O8 U1 Sr1 O6 -89.2(2) . 4_465
O4 U1 Sr1 O6 89.9(4) . 4_465
O3 U1 Sr1 O6 -106.8(4) . 4_465
O7 U1 Sr1 O6 -88.4(3) . 4_465
O6 U1 Sr1 O6 85.9(3) . 4_465
C1 U1 Sr1 O6 -177.6(17) . 4_465
C3 U1 Sr1 O6 89.3(2) . 4_465
C5 U1 Sr1 O6 -89.5(2) . 4_465
O1 U1 Sr1 U1 -61.99(19) . 2_575
O2 U1 Sr1 U1 118.5(2) . 2_575
O5 U1 Sr1 U1 -152.50(17) . 2_575
O8 U1 Sr1 U1 29.68(14) . 2_575
O4 U1 Sr1 U1 -151.2(4) . 2_575
O3 U1 Sr1 U1 12.1(3) . 2_575
O7 U1 Sr1 U1 30.5(2) . 2_575
O6 U1 Sr1 U1 -155.2(2) . 2_575
C1 U1 Sr1 U1 -58.7(17) . 2_575
C3 U1 Sr1 U1 -151.8(2) . 2_575
C5 U1 Sr1 U1 29.43(17) . 2_575
O1 U1 Sr1 U1 26.42(19) . 3_665
O2 U1 Sr1 U1 -153.1(2) . 3_665
O5 U1 Sr1 U1 -64.09(17) . 3_665
O8 U1 Sr1 U1 118.10(14) . 3_665
O4 U1 Sr1 U1 -62.7(4) . 3_665
O3 U1 Sr1 U1 100.5(3) . 3_665
O7 U1 Sr1 U1 118.9(2) . 3_665
O6 U1 Sr1 U1 -66.8(2) . 3_665
C1 U1 Sr1 U1 29.7(17) . 3_665
C3 U1 Sr1 U1 -63.4(2) . 3_665
C5 U1 Sr1 U1 117.84(18) . 3_665
O1 U1 Sr1 U1 -150.41(19) . 4_465
O2 U1 Sr1 U1 30.0(2) . 4_465
O5 U1 Sr1 U1 119.08(17) . 4_465
O8 U1 Sr1 U1 -58.73(14) . 4_465
O4 U1 Sr1 U1 120.4(4) . 4_465
O3 U1 Sr1 U1 -76.3(3) . 4_465
O7 U1 Sr1 U1 -57.9(2) . 4_465
O6 U1 Sr1 U1 116.4(2) . 4_465
C1 U1 Sr1 U1 -147.1(17) . 4_465
C3 U1 Sr1 U1 119.7(2) . 4_465
C5 U1 Sr1 U1 -58.99(17) . 4_465
O1 U1 O2 Cs1 93(27) . .
O5 U1 O2 Cs1 53.3(3) . .
O8 U1 O2 Cs1 -135.6(3) . .
O4 U1 O2 Cs1 -15.4(3) . .
O3 U1 O2 Cs1 -67.9(3) . .
O7 U1 O2 Cs1 172.0(3) . .
O6 U1 O2 Cs1 105.4(3) . .
C1 U1 O2 Cs1 -41.6(3) . .
C3 U1 O2 Cs1 79.2(3) . .
C5 U1 O2 Cs1 -161.6(3) . .
Sr1 U1 O2 Cs1 138.7(2) . .
O3 Cs1 O2 U1 -111.5(3) 7_654 .
O3 Cs1 O2 U1 -59.5(8) 8_464 .
O8 Cs1 O2 U1 -166.1(3) 7_654 .
O8 Cs1 O2 U1 -29.9(3) 8_464 .
O2 Cs1 O2 U1 78.5(3) 2_675 .
O4 Cs1 O2 U1 14.0(3) . .
O4 Cs1 O2 U1 129.7(4) 2_675 .
U1 Cs1 O2 U1 98.8(3) 2_675 .
U1 Cs1 O2 U1 -137.7(3) 7_654 .
U1 Cs1 O2 U1 -41.3(4) 8_464 .
O1 U1 O3 C1 -92.8(5) . .
O2 U1 O3 C1 87.0(5) . .
O5 U1 O3 C1 -5.0(6) . .
O8 U1 O3 C1 174.1(6) . .
O4 U1 O3 C1 4.0(5) . .
O7 U1 O3 C1 -178.5(4) . .
O6 U1 O3 C1 -41.3(16) . .
C3 U1 O3 C1 -12.6(7) . .
C5 U1 O3 C1 178.1(5) . .
Sr1 U1 O3 C1 -166.9(4) . .
O1 U1 O3 Cs1 101.2(3) . 7_655
O2 U1 O3 Cs1 -79.0(3) . 7_655
O5 U1 O3 Cs1 -171.0(2) . 7_655
O8 U1 O3 Cs1 8.0(2) . 7_655
O4 U1 O3 Cs1 -162.0(4) . 7_655
O7 U1 O3 Cs1 15.5(4) . 7_655
O6 U1 O3 Cs1 152.6(12) . 7_655
C1 U1 O3 Cs1 -166.0(7) . 7_655
C3 U1 O3 Cs1 -178.6(3) . 7_655
C5 U1 O3 Cs1 12.1(3) . 7_655
Sr1 U1 O3 Cs1 27.1(5) . 7_655
O1 U1 O4 C1 78.7(5) . .
O2 U1 O4 C1 -101.9(5) . .
O5 U1 O4 C1 167.8(5) . .
O8 U1 O4 C1 -14.6(6) . .
O3 U1 O4 C1 -3.9(5) . .
O7 U1 O4 C1 -20.7(19) . .
O6 U1 O4 C1 169.0(4) . .
C3 U1 O4 C1 167.0(5) . .
C5 U1 O4 C1 -14.5(7) . .
Sr1 U1 O4 C1 166.4(3) . .
O1 U1 O4 Cs1 -166.7(2) . .
O2 U1 O4 Cs1 12.7(2) . .
O5 U1 O4 Cs1 -77.6(2) . .
O8 U1 O4 Cs1 100.0(2) . .
O3 U1 O4 Cs1 110.7(3) . .
O7 U1 O4 Cs1 93.9(16) . .
O6 U1 O4 Cs1 -76.4(2) . .
C1 U1 O4 Cs1 114.6(5) . .
C3 U1 O4 Cs1 -78.4(2) . .
C5 U1 O4 Cs1 100.1(4) . .
Sr1 U1 O4 Cs1 -79.0(4) . .
O3 Cs1 O4 C1 163.8(5) 7_654 .
O3 Cs1 O4 C1 -109.5(6) 8_464 .
O8 Cs1 O4 C1 86.6(7) 7_654 .
O8 Cs1 O4 C1 -134.6(6) 8_464 .
O2 Cs1 O4 C1 -19.1(5) 2_675 .
O2 Cs1 O4 C1 87.0(6) . .
O4 Cs1 O4 C1 28.4(5) 2_675 .
U1 Cs1 O4 C1 -3.2(5) 2_675 .
U1 Cs1 O4 C1 95.7(6) . .
U1 Cs1 O4 C1 149.5(4) 7_654 .
U1 Cs1 O4 C1 -125.5(5) 8_464 .
O3 Cs1 O4 U1 68.1(3) 7_654 .
O3 Cs1 O4 U1 154.81(18) 8_464 .
O8 Cs1 O4 U1 -9.1(6) 7_654 .
O8 Cs1 O4 U1 129.8(2) 8_464 .
O2 Cs1 O4 U1 -114.8(2) 2_675 .
O2 Cs1 O4 U1 -8.72(16) . .
O4 Cs1 O4 U1 -67.31(15) 2_675 .
U1 Cs1 O4 U1 -98.88(16) 2_675 .
U1 Cs1 O4 U1 53.8(3) 7_654 .
U1 Cs1 O4 U1 138.78(15) 8_464 .
O1 U1 O5 C3 -85.0(6) . .
O2 U1 O5 C3 94.6(6) . .
O8 U1 O5 C3 15.3(17) . .
O4 U1 O5 C3 -178.1(6) . .
O3 U1 O5 C3 -170.4(5) . .
O7 U1 O5 C3 3.2(6) . .
O6 U1 O5 C3 3.2(5) . .
C1 U1 O5 C3 -172.6(5) . .
C5 U1 O5 C3 4.2(8) . .
Sr1 U1 O5 C3 1.3(5) . .
O1 U1 O6 C3 88.1(5) . .
O2 U1 O6 C3 -91.8(5) . .
O5 U1 O6 C3 -3.2(5) . .
O8 U1 O6 C3 179.0(5) . .
O4 U1 O6 C3 -4.5(6) . .
O3 U1 O6 C3 36.8(16) . .
O7 U1 O6 C3 176.8(5) . .
C1 U1 O6 C3 4.5(7) . .
C5 U1 O6 C3 177.4(5) . .
Sr1 U1 O6 C3 173.4(6) . .
O1 U1 O6 Sr1 -85.3(3) . .
O2 U1 O6 Sr1 94.8(3) . .
O5 U1 O6 Sr1 -176.6(4) . .
O8 U1 O6 Sr1 5.6(3) . .
O4 U1 O6 Sr1 -177.9(2) . .
O3 U1 O6 Sr1 -136.5(13) . .
O7 U1 O6 Sr1 3.4(2) . .
C1 U1 O6 Sr1 -168.9(3) . .
C3 U1 O6 Sr1 -173.4(6) . .
C5 U1 O6 Sr1 4.0(3) . .
O7 Sr1 O6 C3 -88.7(12) 3_665 .
O7 Sr1 O6 C3 -168.9(12) . .
O7 Sr1 O6 C3 148.4(11) 4_465 .
O7 Sr1 O6 C3 -57.4(14) 2_575 .
O6 Sr1 O6 C3 42.7(11) 2_575 .
O6 Sr1 O6 C3 -22.3(12) 3_665 .
O6 Sr1 O6 C3 107.8(11) 4_465 .
U1 Sr1 O6 C3 -165.5(13) . .
U1 Sr1 O6 C3 11.8(14) 2_575 .
U1 Sr1 O6 C3 -55.7(12) 3_665 .
U1 Sr1 O6 C3 127.2(12) 4_465 .
O7 Sr1 O6 U1 76.8(2) 3_665 .
O7 Sr1 O6 U1 -3.4(2) . .
O7 Sr1 O6 U1 -46.0(4) 4_465 .
O7 Sr1 O6 U1 108.1(4) 2_575 .
O6 Sr1 O6 U1 -151.7(3) 2_575 .
O6 Sr1 O6 U1 143.3(2) 3_665 .
O6 Sr1 O6 U1 -86.7(3) 4_465 .
U1 Sr1 O6 U1 177.32(7) 2_575 .
U1 Sr1 O6 U1 109.8(2) 3_665 .
U1 Sr1 O6 U1 -67.3(2) 4_465 .
O1 U1 O7 C5 -92.0(5) . .
O2 U1 O7 C5 88.6(5) . .
O5 U1 O7 C5 178.7(4) . .
O8 U1 O7 C5 1.1(4) . .
O4 U1 O7 C5 7.7(19) . .
O3 U1 O7 C5 -7.7(5) . .
O6 U1 O7 C5 178.7(5) . .
C1 U1 O7 C5 -8.9(6) . .
C3 U1 O7 C5 -179.9(5) . .
Sr1 U1 O7 C5 -177.9(6) . .
O1 U1 O7 Sr1 85.9(3) . .
O2 U1 O7 Sr1 -93.5(3) . .
O5 U1 O7 Sr1 -3.4(3) . .
O8 U1 O7 Sr1 179.0(3) . .
O4 U1 O7 Sr1 -174.4(15) . .
O3 U1 O7 Sr1 170.2(2) . .
O6 U1 O7 Sr1 -3.4(2) . .
C1 U1 O7 Sr1 169.0(3) . .
C3 U1 O7 Sr1 -2.0(3) . .
C5 U1 O7 Sr1 177.9(6) . .
O7 Sr1 O7 C5 95.2(10) 3_665 .
O7 Sr1 O7 C5 -33.2(11) 4_465 .
O7 Sr1 O7 C5 31.0(10) 2_575 .
O6 Sr1 O7 C5 -64.8(12) 2_575 .
O6 Sr1 O7 C5 179.0(11) . .
O6 Sr1 O7 C5 134.3(10) 3_665 .
O6 Sr1 O7 C5 -99.8(11) 4_465 .
U1 Sr1 O7 C5 175.5(12) . .
U1 Sr1 O7 C5 -1.7(12) 2_575 .
U1 Sr1 O7 C5 110.6(11) 3_665 .
U1 Sr1 O7 C5 -66.6(11) 4_465 .
O7 Sr1 O7 U1 -80.4(3) 3_665 .
O7 Sr1 O7 U1 151.2(2) 4_465 .
O7 Sr1 O7 U1 -144.6(3) 2_575 .
O6 Sr1 O7 U1 119.7(4) 2_575 .
O6 Sr1 O7 U1 3.4(2) . .
O6 Sr1 O7 U1 -41.3(4) 3_665 .
O6 Sr1 O7 U1 84.7(2) 4_465 .
U1 Sr1 O7 U1 -177.20(5) 2_575 .
U1 Sr1 O7 U1 -64.9(2) 3_665 .
U1 Sr1 O7 U1 117.9(2) 4_465 .
O1 U1 O8 C5 85.7(5) . .
O2 U1 O8 C5 -93.8(5) . .
O5 U1 O8 C5 -14.5(16) . .
O4 U1 O8 C5 179.9(4) . .
O3 U1 O8 C5 170.7(5) . .
O7 U1 O8 C5 -1.1(4) . .
O6 U1 O8 C5 -3.6(5) . .
C1 U1 O8 C5 173.4(5) . .
C3 U1 O8 C5 -2.8(7) . .
Sr1 U1 O8 C5 -0.5(4) . .
O1 U1 O8 Cs1 -92.7(3) . 7_655
O2 U1 O8 Cs1 87.8(3) . 7_655
O5 U1 O8 Cs1 167.0(13) . 7_655
O4 U1 O8 Cs1 1.5(3) . 7_655
O3 U1 O8 Cs1 -7.7(2) . 7_655
O7 U1 O8 Cs1 -179.5(3) . 7_655
O6 U1 O8 Cs1 177.97(19) . 7_655
C1 U1 O8 Cs1 -5.1(3) . 7_655
C3 U1 O8 Cs1 178.8(3) . 7_655
C5 U1 O8 Cs1 -178.4(6) . 7_655
Sr1 U1 O8 Cs1 -178.9(2) . 7_655
U1 O3 C1 O4 -7.2(9) . .
Cs1 O3 C1 O4 151.9(6) 7_655 .
U1 O3 C1 C2 169.9(6) . .
Cs1 O3 C1 C2 -31.0(14) 7_655 .
Cs1 O3 C1 U1 159.1(10) 7_655 .
U1 O4 C1 O3 7.2(9) . .
Cs1 O4 C1 O3 -90.6(8) . .
U1 O4 C1 C2 -169.9(6) . .
Cs1 O4 C1 C2 92.3(7) . .
Cs1 O4 C1 U1 -97.8(4) . .
O1 U1 C1 O3 85.7(5) . .
O2 U1 C1 O3 -94.7(5) . .
O5 U1 C1 O3 175.7(5) . .
O8 U1 C1 O3 -5.5(5) . .
O4 U1 C1 O3 -172.9(9) . .
O7 U1 C1 O3 2.4(7) . .
O6 U1 C1 O3 169.7(4) . .
C3 U1 C1 O3 172.0(5) . .
C5 U1 C1 O3 -2.2(6) . .
Sr1 U1 C1 O3 82.4(17) . .
O1 U1 C1 O4 -101.4(5) . .
O2 U1 C1 O4 78.2(5) . .
O5 U1 C1 O4 -11.4(5) . .
O8 U1 C1 O4 167.4(5) . .
O3 U1 C1 O4 172.9(9) . .
O7 U1 C1 O4 175.3(4) . .
O6 U1 C1 O4 -17.5(7) . .
C3 U1 C1 O4 -15.1(6) . .
C5 U1 C1 O4 170.7(5) . .
Sr1 U1 C1 O4 -104.7(18) . .
O1 U1 C1 C2 -11(4) . .
O2 U1 C1 C2 168(4) . .
O5 U1 C1 C2 79(4) . .
O8 U1 C1 C2 -102(4) . .
O4 U1 C1 C2 90(4) . .
O3 U1 C1 C2 -97(5) . .
O7 U1 C1 C2 -94(4) . .
O6 U1 C1 C2 73(5) . .
C3 U1 C1 C2 75(4) . .
C5 U1 C1 C2 -99(4) . .
Sr1 U1 C1 C2 -14(6) . .
U1 O5 C3 O6 -5.8(9) . .
U1 O5 C3 C4 173.9(8) . .
U1 O6 C3 O5 5.6(8) . .
Sr1 O6 C3 O5 172.4(7) . .
U1 O6 C3 C4 -174.1(8) . .
Sr1 O6 C3 C4 -7.3(18) . .
Sr1 O6 C3 U1 166.8(12) . .
O1 U1 C3 O5 94.6(6) . .
O2 U1 C3 O5 -85.6(6) . .
O8 U1 C3 O5 -175.8(5) . .
O4 U1 C3 O5 1.8(6) . .
O3 U1 C3 O5 15.1(8) . .
O7 U1 C3 O5 -177.2(5) . .
O6 U1 C3 O5 -174.3(9) . .
C1 U1 C3 O5 8.6(6) . .
C5 U1 C3 O5 -177.2(5) . .
Sr1 U1 C3 O5 -178.5(6) . .
O1 U1 C3 O6 -91.2(5) . .
O2 U1 C3 O6 88.7(5) . .
O5 U1 C3 O6 174.3(9) . .
O8 U1 C3 O6 -1.6(7) . .
O4 U1 C3 O6 176.1(5) . .
O3 U1 C3 O6 -170.7(4) . .
O7 U1 C3 O6 -2.9(5) . .
C1 U1 C3 O6 -177.1(4) . .
C5 U1 C3 O6 -3.0(6) . .
Sr1 U1 C3 O6 -4.2(4) . .
O1 U1 C3 C4 24(6) . .
O2 U1 C3 C4 -156(6) . .
O5 U1 C3 C4 -71(6) . .
O8 U1 C3 C4 114(6) . .
O4 U1 C3 C4 -69(6) . .
O3 U1 C3 C4 -55(7) . .
O7 U1 C3 C4 112(6) . .
O6 U1 C3 C4 115(7) . .
C1 U1 C3 C4 -62(7) . .
C5 U1 C3 C4 112(6) . .
Sr1 U1 C3 C4 111(7) . .
U1 O8 C5 O7 1.9(7) . .
Cs1 O8 C5 O7 179.4(6) 7_655 .
U1 O8 C5 C6 -176.3(8) . .
Cs1 O8 C5 C6 1.2(15) 7_655 .
Cs1 O8 C5 U1 177.5(10) 7_655 .
U1 O7 C5 O8 -1.9(7) . .
Sr1 O7 C5 O8 -177.8(7) . .
U1 O7 C5 C6 176.3(8) . .
Sr1 O7 C5 C6 0.4(16) . .
Sr1 O7 C5 U1 -175.9(11) . .
O1 U1 C5 O8 -94.4(5) . .
O2 U1 C5 O8 86.2(5) . .
O5 U1 C5 O8 176.1(4) . .
O4 U1 C5 O8 -0.1(7) . .
O3 U1 C5 O8 -8.6(5) . .
O7 U1 C5 O8 178.1(8) . .
O6 U1 C5 O8 176.9(5) . .
C1 U1 C5 O8 -7.6(5) . .
C3 U1 C5 O8 178.2(4) . .
Sr1 U1 C5 O8 179.4(5) . .
O1 U1 C5 O7 87.5(5) . .
O2 U1 C5 O7 -91.9(5) . .
O5 U1 C5 O7 -2.0(7) . .
O8 U1 C5 O7 -178.1(8) . .
O4 U1 C5 O7 -178.2(4) . .
O3 U1 C5 O7 173.3(5) . .
O6 U1 C5 O7 -1.2(4) . .
C1 U1 C5 O7 174.3(4) . .
C3 U1 C5 O7 0.1(5) . .
Sr1 U1 C5 O7 1.3(4) . .
O1 U1 C5 C6 -12(12) . .
O2 U1 C5 C6 169(12) . .
O5 U1 C5 C6 -101(12) . .
O8 U1 C5 C6 83(12) . .
O4 U1 C5 C6 83(12) . .
O3 U1 C5 C6 74(12) . .
O7 U1 C5 C6 -99(12) . .
O6 U1 C5 C6 -100(12) . .
C1 U1 C5 C6 75(12) . .
C3 U1 C5 C6 -99(12) . .
Sr1 U1 C5 C6 -98(12) . .
